data_7248828
loop_
_publ_author_name
'Xu, Zhe-Kun'
'Zhang, Jia-Mei'
'Wang, Zhong-Xia'

_publ_section_title
;
 Homochiral hybrid hexagonal antiperovskite crystals [R- and
 S-3-chloroquinuclidinium]3(CdCl3)(CdCl4)
;
_journal_issue 28
_journal_name_full CrystEngComm
_journal_page_first 3874
_journal_page_last 3879
_journal_paper_doi 10.1039/D4CE00504J
_journal_volume 26
_journal_year 2024
_chemical_absolute_configuration rm
_chemical_formula_moiety 'Cl, C7 H13 Cl N'
_chemical_formula_sum 'C7 H13 Cl2 N'
_chemical_formula_weight 182.08
_space_group_crystal_system orthorhombic
_space_group_IT_number 19
_space_group_name_Hall 'P 2ac 2ab'
_space_group_name_H-M_alt 'P 21 21 21'
_atom_sites_solution_hydrogens mixed
_atom_sites_solution_primary dual
_audit_creation_date 2024-05-15
_audit_creation_method
;
Olex2 1.3
(compiled 2020.11.12 svn.r5f609507 for OlexSys, GUI svn.r6226)
;
_audit_update_record
;
2024-05-18 deposited with the CCDC.	2024-06-12 downloaded from the CCDC.
;
_cell_angle_alpha 90
_cell_angle_beta 90
_cell_angle_gamma 90
_cell_formula_units_Z 4
_cell_length_a 8.3125(9)
_cell_length_b 9.4931(9)
_cell_length_c 11.6083(11)
_cell_measurement_reflns_used 1379
_cell_measurement_temperature 293(2)
_cell_measurement_theta_max 22.5720
_cell_measurement_theta_min 3.0020
_cell_volume 916.03(16)
_computing_cell_refinement 'CrysAlisPro 1.171.40.60a (Rigaku OD, 2019)'
_computing_data_collection 'CrysAlisPro 1.171.40.60a (Rigaku OD, 2019)'
_computing_data_reduction 'CrysAlisPro 1.171.40.60a (Rigaku OD, 2019)'
_computing_molecular_graphics 'Olex2 1.3 (Dolomanov et al., 2009)'
_computing_publication_material 'Olex2 1.3 (Dolomanov et al., 2009)'
_computing_structure_refinement 'SHELXL 2017/1 (Sheldrick, 2015)'
_computing_structure_solution 'SHELXT 2014/5 (Sheldrick, 2014)'
_diffrn_ambient_temperature 293(2)
_diffrn_detector 'Hybrid Pixel Array Detector'
_diffrn_detector_area_resol_mean 10.0000
_diffrn_measured_fraction_theta_full 1.000
_diffrn_measured_fraction_theta_max 0.971
_diffrn_measurement_details
;
List of Runs (angles in degrees, time in seconds):

  # Type    Start    End  Width  t~exp~   \w     \q     \k     \f   Frames
#--------------------------------------------------------------------------
  1  \w     58.00  85.00   0.50    1.00    --   20.00  54.00-120.00   54
  2  \w    -73.00 -29.00   0.50    1.00    --   20.00  54.00-180.00   88
  3  \w      7.00  33.00   0.50    1.00    --   20.00  54.00-180.00   52
  4  \w     48.00  80.00   0.50    1.00    --   20.00  54.00-180.00   64
  5  \w    -74.00   2.00   0.50    1.00    --   20.00  54.00  90.00  152
  6  \w     11.00  57.00   0.50    1.00    --   20.00  54.00  90.00   92
  7  \w     51.00  76.00   0.50    1.00    --   20.00  54.00 -30.00   50
  8  \w    -72.00  36.00   0.50    1.00    --   20.00  54.00-120.00  216
;
_diffrn_measurement_device 'two-circle diffractometer'
_diffrn_measurement_device_type 'XtaLAB Mini II'
_diffrn_measurement_method '\w scans'
_diffrn_orient_matrix_type 'CrysAlisPro convention (1999,Acta A55,543-557)'
_diffrn_orient_matrix_UB_11 0.0670270000
_diffrn_orient_matrix_UB_12 0.0461914000
_diffrn_orient_matrix_UB_13 0.0031403000
_diffrn_orient_matrix_UB_21 0.0059410000
_diffrn_orient_matrix_UB_22 -0.0127129000
_diffrn_orient_matrix_UB_23 0.0600610000
_diffrn_orient_matrix_UB_31 0.0525000000
_diffrn_orient_matrix_UB_32 -0.0573233000
_diffrn_orient_matrix_UB_33 -0.0107614000
_diffrn_radiation_monochromator graphite
_diffrn_radiation_probe x-ray
_diffrn_radiation_type 'Mo K\a'
_diffrn_radiation_wavelength 0.71073
_diffrn_reflns_av_R_equivalents 0.0395
_diffrn_reflns_av_unetI/netI 0.0482
_diffrn_reflns_Laue_measured_fraction_full 1.000
_diffrn_reflns_Laue_measured_fraction_max 0.971
_diffrn_reflns_limit_h_max 11
_diffrn_reflns_limit_h_min -11
_diffrn_reflns_limit_k_max 13
_diffrn_reflns_limit_k_min -13
_diffrn_reflns_limit_l_max 16
_diffrn_reflns_limit_l_min -16
_diffrn_reflns_number 5864
_diffrn_reflns_point_group_measured_fraction_full 0.972
_diffrn_reflns_point_group_measured_fraction_max 0.902
_diffrn_reflns_theta_full 25.242
_diffrn_reflns_theta_max 29.919
_diffrn_reflns_theta_min 2.772
_diffrn_source 'fine-focus sealed X-ray tube'
_diffrn_source_type 'Rigaku (Mo) X-ray Source'
_exptl_absorpt_coefficient_mu 0.639
_exptl_absorpt_correction_T_max 1.00000
_exptl_absorpt_correction_T_min 0.62847
_exptl_absorpt_correction_type multi-scan
_exptl_absorpt_process_details
;
CrysAlisPro 1.171.40.60a (Rigaku Oxford Diffraction, 2019)
Empirical absorption correction using spherical harmonics,
 implemented in SCALE3 ABSPACK scaling algorithm.
;
_exptl_crystal_colour 'clear light colourless'
_exptl_crystal_colour_lustre clear
_exptl_crystal_colour_modifier light
_exptl_crystal_colour_primary colourless
_exptl_crystal_density_diffrn 1.320
_exptl_crystal_description block
_exptl_crystal_F_000 384
_exptl_crystal_size_max 0.2
_exptl_crystal_size_mid 0.1
_exptl_crystal_size_min 0.1
_refine_diff_density_max 0.200
_refine_diff_density_min -0.356
_refine_diff_density_rms 0.064
_refine_ls_abs_structure_details
;
 Flack x determined using 513 quotients [(I+)-(I-)]/[(I+)+(I-)]
 (Parsons, Flack and Wagner, Acta Cryst. B69 (2013) 249-259).
;
_refine_ls_abs_structure_Flack 0.01(7)
_refine_ls_extinction_method none
_refine_ls_goodness_of_fit_ref 1.032
_refine_ls_hydrogen_treatment mixed
_refine_ls_matrix_type full
_refine_ls_number_parameters 95
_refine_ls_number_reflns 2394
_refine_ls_number_restraints 0
_refine_ls_restrained_S_all 1.032
_refine_ls_R_factor_all 0.0742
_refine_ls_R_factor_gt 0.0487
_refine_ls_shift/su_max 0.000
_refine_ls_shift/su_mean 0.000
_refine_ls_structure_factor_coef Fsqd
_refine_ls_weighting_details 'w=1/[\s^2^(Fo^2^)+(0.0708P)^2^] where P=(Fo^2^+2Fc^2^)/3'
_refine_ls_weighting_scheme calc
_refine_ls_wR_factor_gt 0.1255
_refine_ls_wR_factor_ref 0.1381
_reflns_Friedel_coverage 0.603
_reflns_Friedel_fraction_full 0.932
_reflns_Friedel_fraction_max 0.808
_reflns_number_gt 1680
_reflns_number_total 2394
_reflns_threshold_expression 'I > 2\s(I)'
_cod_data_source_file d4ce00504j2.cif
_cod_data_source_block R-TCQ_HCl
_cod_depositor_comments 'Adding full bibliography for 7248826--7248829.cif.'
_cod_database_code 7248828
_shelx_shelxl_version_number 2017/1
_chemical_oxdiff_formula 'C H N Cl'
_shelx_space_group_comment
;
The symmetry employed for this shelxl refinement is uniquely defined
by the following loop, which should always be used as a source of
symmetry information in preference to the above space-group names.
They are only intended as comments.
;
_shelx_estimated_absorpt_t_max 0.939
_shelx_estimated_absorpt_t_min 0.883
_reflns_odcompleteness_completeness 100.00
_reflns_odcompleteness_iscentric 1
_reflns_odcompleteness_theta 26.32
_olex2_refinement_description
;
1. Fixed Uiso
 At 1.2 times of:
  All C(H) groups, All C(H,H) groups
2.a Ternary CH refined with riding coordinates:
 C4(H4), C7(H7)
2.b Secondary CH2 refined with riding coordinates:
 C2(H2A,H2B), C1(H1A,H1B), C3(H3A,H3B), C6(H6A,H6B), C5(H5A,H5B)
;
_olex2_submission_special_instructions 'No special instructions were received'
_oxdiff_exptl_absorpt_empirical_details
;
Empirical correction (ABSPACK) includes:
- Absorption correction using spherical harmonics
- Frame scaling
;
_oxdiff_exptl_absorpt_empirical_full_max 1.415
_oxdiff_exptl_absorpt_empirical_full_min 0.833

loop_
_space_group_symop_operation_xyz
'x, y, z'
'-x+1/2, -y, z+1/2'
'-x, y+1/2, -z+1/2'
'x+1/2, -y+1/2, -z'

loop_
_atom_site_label
_atom_site_type_symbol
_atom_site_fract_x
_atom_site_fract_y
_atom_site_fract_z
_atom_site_U_iso_or_equiv
_atom_site_adp_type
_atom_site_occupancy
_atom_site_site_symmetry_order
_atom_site_calc_flag
_atom_site_refinement_flags_posn
_atom_site_refinement_flags_adp
_atom_site_refinement_flags_occupancy
_atom_site_disorder_assembly
_atom_site_disorder_group
Cl1 Cl 0.51172(13) 0.05766(8) 0.57937(8) 0.0548(3) Uani 1 1 d . . . . .
Cl2 Cl 0.47757(18) 0.63695(15) 0.30617(10) 0.0873(5) Uani 1 1 d . . . . .
N1 N 0.5195(4) 0.3763(3) 0.5652(2) 0.0446(7) Uani 1 1 d . . . . .
C2 C 0.6635(5) 0.4249(5) 0.6329(4) 0.0584(10) Uani 1 1 d . . . . .
H2A H 0.760671 0.383684 0.601264 0.070 Uiso 1 1 calc R U . . .
H2B H 0.653538 0.395240 0.712540 0.070 Uiso 1 1 calc R U . . .
C4 C 0.5841(5) 0.5649(4) 0.4277(3) 0.0505(8) Uani 1 1 d . . . . .
H4 H 0.699883 0.571184 0.412553 0.061 Uiso 1 1 calc R U . . .
C1 C 0.5382(6) 0.4084(4) 0.4405(3) 0.0605(11) Uani 1 1 d . . . . .
H1A H 0.438232 0.389762 0.400179 0.073 Uiso 1 1 calc R U . . .
H1B H 0.621509 0.349412 0.407341 0.073 Uiso 1 1 calc R U . . .
C7 C 0.5478(5) 0.6410(4) 0.5396(4) 0.0560(10) Uani 1 1 d . . . . .
H7 H 0.558908 0.743033 0.529672 0.067 Uiso 1 1 calc R U . . .
C3 C 0.3712(4) 0.4469(4) 0.6127(4) 0.0560(10) Uani 1 1 d . . . . .
H3A H 0.366952 0.435358 0.695662 0.067 Uiso 1 1 calc R U . . .
H3B H 0.275459 0.404653 0.579710 0.067 Uiso 1 1 calc R U . . .
C6 C 0.3784(5) 0.6039(4) 0.5820(4) 0.0603(11) Uani 1 1 d . . . . .
H6A H 0.352149 0.660045 0.649241 0.072 Uiso 1 1 calc R U . . .
H6B H 0.300295 0.624730 0.522270 0.072 Uiso 1 1 calc R U . . .
C5 C 0.6729(6) 0.5855(5) 0.6264(4) 0.0667(12) Uani 1 1 d . . . . .
H5A H 0.779979 0.613790 0.602486 0.080 Uiso 1 1 calc R U . . .
H5B H 0.652321 0.625556 0.701867 0.080 Uiso 1 1 calc R U . . .
H1 H 0.516(5) 0.282(4) 0.573(3) 0.050(10) Uiso 1 1 d . . . . .

loop_
_atom_site_aniso_label
_atom_site_aniso_U_11
_atom_site_aniso_U_22
_atom_site_aniso_U_33
_atom_site_aniso_U_23
_atom_site_aniso_U_13
_atom_site_aniso_U_12
Cl1 0.0604(6) 0.0440(4) 0.0600(5) 0.0033(4) 0.0038(5) 0.0003(5)
Cl2 0.0814(9) 0.1107(10) 0.0698(7) 0.0373(7) -0.0001(7) 0.0274(8)
N1 0.0468(16) 0.0362(12) 0.0507(15) 0.0049(12) -0.0041(14) -0.0016(14)
C2 0.045(2) 0.071(3) 0.059(2) 0.004(2) -0.0131(19) -0.003(2)
C4 0.0470(19) 0.0545(19) 0.0500(19) 0.0147(18) 0.0033(17) 0.0045(17)
C1 0.092(3) 0.0491(18) 0.0406(18) -0.0079(15) -0.002(2) 0.003(2)
C7 0.063(3) 0.0338(15) 0.072(2) -0.0004(17) 0.008(2) -0.0063(17)
C3 0.0384(18) 0.062(2) 0.068(2) 0.0094(19) 0.0022(17) -0.0063(19)
C6 0.054(2) 0.048(2) 0.079(3) -0.008(2) 0.016(2) 0.0075(18)
C5 0.060(3) 0.078(3) 0.062(2) -0.011(2) 0.002(2) -0.026(2)

loop_
_atom_type_symbol
_atom_type_description
_atom_type_scat_dispersion_real
_atom_type_scat_dispersion_imag
_atom_type_scat_source
C C 0.0033 0.0016 'International Tables Vol C Tables 4.2.6.8 and 6.1.1.4'
H H 0.0000 0.0000 'International Tables Vol C Tables 4.2.6.8 and 6.1.1.4'
Cl Cl 0.1484 0.1585 'International Tables Vol C Tables 4.2.6.8 and 6.1.1.4'
N N 0.0061 0.0033 'International Tables Vol C Tables 4.2.6.8 and 6.1.1.4'

loop_
_geom_angle_atom_site_label_1
_geom_angle_atom_site_label_2
_geom_angle_atom_site_label_3
_geom_angle
_geom_angle_site_symmetry_1
_geom_angle_site_symmetry_3
_geom_angle_publ_flag
C2 N1 C3 108.8(3) . . ?
C2 N1 H1 106(2) . . ?
C1 N1 C2 111.2(3) . . ?
C1 N1 C3 110.5(3) . . ?
C1 N1 H1 108(2) . . ?
C3 N1 H1 112(2) . . ?
N1 C2 H2A 109.9 . . ?
N1 C2 H2B 109.9 . . ?
N1 C2 C5 108.7(3) . . ?
H2A C2 H2B 108.3 . . ?
C5 C2 H2A 109.9 . . ?
C5 C2 H2B 109.9 . . ?
Cl2 C4 H4 108.6 . . ?
C1 C4 Cl2 108.7(3) . . ?
C1 C4 H4 108.6 . . ?
C7 C4 Cl2 113.1(3) . . ?
C7 C4 H4 108.6 . . ?
C7 C4 C1 109.1(3) . . ?
N1 C1 C4 108.5(3) . . ?
N1 C1 H1A 110.0 . . ?
N1 C1 H1B 110.0 . . ?
C4 C1 H1A 110.0 . . ?
C4 C1 H1B 110.0 . . ?
H1A C1 H1B 108.4 . . ?
C4 C7 H7 110.6 . . ?
C4 C7 C6 110.4(3) . . ?
C4 C7 C5 105.3(3) . . ?
C6 C7 H7 110.6 . . ?
C6 C7 C5 109.4(3) . . ?
C5 C7 H7 110.6 . . ?
N1 C3 H3A 110.0 . . ?
N1 C3 H3B 110.0 . . ?
N1 C3 C6 108.4(3) . . ?
H3A C3 H3B 108.4 . . ?
C6 C3 H3A 110.0 . . ?
C6 C3 H3B 110.0 . . ?
C7 C6 H6A 109.8 . . ?
C7 C6 H6B 109.8 . . ?
C3 C6 C7 109.5(3) . . ?
C3 C6 H6A 109.8 . . ?
C3 C6 H6B 109.8 . . ?
H6A C6 H6B 108.2 . . ?
C2 C5 C7 109.8(3) . . ?
C2 C5 H5A 109.7 . . ?
C2 C5 H5B 109.7 . . ?
C7 C5 H5A 109.7 . . ?
C7 C5 H5B 109.7 . . ?
H5A C5 H5B 108.2 . . ?

loop_
_geom_bond_atom_site_label_1
_geom_bond_atom_site_label_2
_geom_bond_distance
_geom_bond_site_symmetry_2
_geom_bond_publ_flag
Cl2 C4 1.801(4) . ?
N1 C2 1.504(5) . ?
N1 C1 1.488(4) . ?
N1 C3 1.508(5) . ?
N1 H1 0.90(4) . ?
C2 H2A 0.9700 . ?
C2 H2B 0.9700 . ?
C2 C5 1.528(5) . ?
C4 H4 0.9800 . ?
C4 C1 1.540(5) . ?
C4 C7 1.517(5) . ?
C1 H1A 0.9700 . ?
C1 H1B 0.9700 . ?
C7 H7 0.9800 . ?
C7 C6 1.533(6) . ?
C7 C5 1.541(6) . ?
C3 H3A 0.9700 . ?
C3 H3B 0.9700 . ?
C3 C6 1.533(5) . ?
C6 H6A 0.9700 . ?
C6 H6B 0.9700 . ?
C5 H5A 0.9700 . ?
C5 H5B 0.9700 . ?

loop_
_geom_torsion_atom_site_label_1
_geom_torsion_atom_site_label_2
_geom_torsion_atom_site_label_3
_geom_torsion_atom_site_label_4
_geom_torsion
_geom_torsion_site_symmetry_1
_geom_torsion_site_symmetry_2
_geom_torsion_site_symmetry_3
_geom_torsion_site_symmetry_4
_geom_torsion_publ_flag
Cl2 C4 C1 N1 -139.9(3) . . . . ?
Cl2 C4 C7 C6 73.2(3) . . . . ?
Cl2 C4 C7 C5 -168.9(3) . . . . ?
N1 C2 C5 C7 -8.0(5) . . . . ?
N1 C3 C6 C7 -13.0(5) . . . . ?
C2 N1 C1 C4 -50.9(4) . . . . ?
C2 N1 C3 C6 69.8(4) . . . . ?
C4 C7 C6 C3 65.1(4) . . . . ?
C4 C7 C5 C2 -55.7(5) . . . . ?
C1 N1 C2 C5 64.9(4) . . . . ?
C1 N1 C3 C6 -52.6(4) . . . . ?
C1 C4 C7 C6 -47.9(4) . . . . ?
C1 C4 C7 C5 70.0(4) . . . . ?
C7 C4 C1 N1 -16.2(5) . . . . ?
C3 N1 C2 C5 -57.1(4) . . . . ?
C3 N1 C1 C4 70.1(4) . . . . ?
C6 C7 C5 C2 62.9(5) . . . . ?
C5 C7 C6 C3 -50.3(5) . . . . ?
